data_4073785
loop_
_publ_author_name
'Chandrasekhar, Vadapalli'
'Thirumoorthi, Ramalingam'

_publ_contact_author 'Vadapalli Chandrasekhar'
_publ_section_title
;
 1,1&#x2018;-Ferrocenedicarboxylate-Bridged Redox-Active Organotin and
 -tellurium-Containing 16-Membered Macrocycles:&#x00A0; Synthesis,
 Structure, and Electrochemistry
;
_journal_issue 22
_journal_name_full Organometallics
_journal_page_first 5415
_journal_paper_doi 10.1021/om700622r
_journal_volume 26
_journal_year 2007
_chemical_formula_moiety 'C52 H44 Fe2 O12 Te2, C H2 Cl2'
_chemical_formula_sum 'C53 H46 Cl2 Fe2 O12 Te2'
_chemical_formula_weight 1312.70
_chemical_name_systematic
; 
 ? 
;
_space_group_IT_number 14
_symmetry_cell_setting monoclinic
_symmetry_space_group_name_Hall '-P 2yn'
_symmetry_space_group_name_H-M 'P 1 21/n 1'
_atom_sites_solution_hydrogens geom
_atom_sites_solution_primary direct
_atom_sites_solution_secondary difmap
_audit_creation_method SHELXL-97
_cell_angle_alpha 90.00
_cell_angle_beta 103.5600(10)
_cell_angle_gamma 90.00
_cell_formula_units_Z 4
_cell_length_a 15.2410(7)
_cell_length_b 21.6111(11)
_cell_length_c 15.7105(8)
_cell_measurement_temperature 273(2)
_cell_volume 5030.4(4)
_computing_cell_refinement 'Bruker SMART'
_computing_data_collection 'Bruker SMART'
_computing_data_reduction 'Bruker SAINT'
_computing_structure_refinement 'SHELXL-97 (Sheldrick, 1997)'
_computing_structure_solution 'SHELXS-97 (Sheldrick, 1990)'
_diffrn_ambient_temperature 273(2)
_diffrn_measured_fraction_theta_full 0.999
_diffrn_measured_fraction_theta_max 0.999
_diffrn_measurement_device_type 'CCD area detector'
_diffrn_measurement_method 'phi and omega scans'
_diffrn_radiation_monochromator graphite
_diffrn_radiation_source 'fine-focus sealed tube'
_diffrn_radiation_type MoK\a
_diffrn_radiation_wavelength 0.71073
_diffrn_reflns_av_R_equivalents 0.0374
_diffrn_reflns_av_sigmaI/netI 0.0447
_diffrn_reflns_limit_h_max 17
_diffrn_reflns_limit_h_min -18
_diffrn_reflns_limit_k_max 17
_diffrn_reflns_limit_k_min -25
_diffrn_reflns_limit_l_max 18
_diffrn_reflns_limit_l_min -18
_diffrn_reflns_number 25955
_diffrn_reflns_theta_full 25.00
_diffrn_reflns_theta_max 25.00
_diffrn_reflns_theta_min 1.92
_exptl_absorpt_coefficient_mu 1.883
_exptl_absorpt_correction_type empirical
_exptl_crystal_colour red
_exptl_crystal_density_diffrn 1.733
_exptl_crystal_density_method 'not measured'
_exptl_crystal_description prism
_exptl_crystal_F_000 2600
_exptl_crystal_size_max 0.3
_exptl_crystal_size_mid 0.3
_exptl_crystal_size_min 0.2
_refine_diff_density_max 1.107
_refine_diff_density_min -1.084
_refine_diff_density_rms 0.105
_refine_ls_extinction_method none
_refine_ls_goodness_of_fit_ref 1.034
_refine_ls_hydrogen_treatment mixed
_refine_ls_matrix_type full
_refine_ls_number_parameters 645
_refine_ls_number_reflns 8863
_refine_ls_number_restraints 0
_refine_ls_restrained_S_all 1.034
_refine_ls_R_factor_all 0.0452
_refine_ls_R_factor_gt 0.0357
_refine_ls_shift/su_max 0.003
_refine_ls_shift/su_mean 0.000
_refine_ls_structure_factor_coef Fsqd
_refine_ls_weighting_details 'calc w=1/[\s^2^(Fo^2^)+(0.0395P)^2^+2.0245P] where P=(Fo^2^+2Fc^2^)/3'
_refine_ls_weighting_scheme calc
_refine_ls_wR_factor_gt 0.0772
_refine_ls_wR_factor_ref 0.0811
_reflns_number_gt 7515
_reflns_number_total 8863
_reflns_threshold_expression >2sigma(I)
_cod_data_source_file om700622r-file001.cif
_cod_data_source_block compound3
_cod_depositor_comments
;
The following automatic conversions were performed:

'_symmetry_cell_setting' value 'Monoclinic' changed to 'monoclinic'
according to /home/saulius/struct/CIF-dictionaries/cif_core.dic
dictionary named 'cif_core.dic' version 2.4.1 from 2010-06-29.

Automatic conversion script
Id: cif_fix_values 1715 2011-07-08 13:25:40Z adriana 
;
_cod_original_sg_symbol_H-M 'P2(1)/n  '
_cod_database_code 4073785

loop_
_symmetry_equiv_pos_as_xyz
'x, y, z'
'-x+1/2, y+1/2, -z+1/2'
'-x, -y, -z'
'x-1/2, -y-1/2, z-1/2'

loop_
_atom_site_label
_atom_site_type_symbol
_atom_site_fract_x
_atom_site_fract_y
_atom_site_fract_z
_atom_site_U_iso_or_equiv
_atom_site_adp_type
_atom_site_occupancy
_atom_site_symmetry_multiplicity
_atom_site_calc_flag
_atom_site_refinement_flags
_atom_site_disorder_assembly
_atom_site_disorder_group
Te1 Te 0.160131(16) 0.240093(12) 0.187324(15) 0.01416(7) Uani 1 1 d . . .
Te2 Te 0.015145(16) 0.357917(12) 0.269410(15) 0.01575(8) Uani 1 1 d . . .
Fe1 Fe 0.35684(4) 0.44975(3) 0.29303(3) 0.01800(13) Uani 1 1 d . . .
Fe2 Fe -0.18149(4) 0.13729(3) 0.16725(4) 0.01823(14) Uani 1 1 d . . .
Cl1 Cl 0.03469(14) 0.12219(11) 0.53829(14) 0.0532(5) Uiso 0.70 1 d P A 1
Cl2 Cl 0.20614(13) 0.12291(9) 0.48253(13) 0.0430(5) Uiso 0.65 1 d P A 1
Cl1A Cl 0.0679(6) 0.0587(5) 0.5176(6) 0.048(2) Uiso 0.15 1 d P B 2
Cl2A Cl 0.1745(3) 0.17008(18) 0.5327(2) 0.0438(9) Uiso 0.35 1 d P B 2
Cl1B Cl 0.0305(8) 0.0828(6) 0.5386(7) 0.063(3) Uiso 0.15 1 d P C 3
O1 O 0.27100(16) 0.30020(12) 0.18293(16) 0.0170(6) Uani 1 1 d . . .
O2 O 0.16143(18) 0.37060(13) 0.14226(17) 0.0212(6) Uani 1 1 d . . .
O3 O 0.20155(17) 0.32893(12) 0.35478(16) 0.0181(6) Uani 1 1 d . . .
O4 O 0.12526(17) 0.41800(12) 0.32904(16) 0.0188(6) Uani 1 1 d . . .
O5 O -0.1773(2) 0.60587(15) 0.12883(19) 0.0335(8) Uani 1 1 d . . .
O6 O -0.04184(18) 0.33757(14) 0.64824(17) 0.0247(7) Uani 1 1 d . . .
O7 O -0.11038(16) 0.30902(12) 0.23179(17) 0.0190(6) Uani 1 1 d . . .
O8 O -0.06632(17) 0.28075(13) 0.11070(16) 0.0194(6) Uani 1 1 d . . .
O9 O 0.04053(18) 0.19348(13) 0.29828(17) 0.0229(6) Uani 1 1 d . . .
O10 O 0.07133(16) 0.16054(12) 0.17355(16) 0.0164(6) Uani 1 1 d . . .
O11 O 0.13077(19) 0.15653(16) -0.19781(18) 0.0346(8) Uani 1 1 d . . .
O12 O 0.44588(18) 0.06818(13) 0.42005(17) 0.0238(6) Uani 1 1 d . . .
C1 C 0.2419(3) 0.35739(18) 0.1660(2) 0.0176(9) Uani 1 1 d . . .
C2 C 0.3128(3) 0.40482(19) 0.1768(2) 0.0194(9) Uani 1 1 d . . .
C3 C 0.2951(3) 0.46971(19) 0.1654(2) 0.0245(10) Uani 1 1 d . . .
H3 H 0.2357 0.4890 0.1446 0.029 Uiso 1 1 calc R . .
C4 C 0.3791(3) 0.5010(2) 0.1896(2) 0.0273(10) Uani 1 1 d . . .
H4 H 0.3876 0.5459 0.1893 0.033 Uiso 1 1 calc R . .
C5 C 0.4483(3) 0.4564(2) 0.2156(3) 0.0273(10) Uani 1 1 d . . .
H5 H 0.5129 0.4652 0.2361 0.033 Uiso 1 1 calc R . .
C6 C 0.4079(3) 0.3972(2) 0.2076(2) 0.0211(9) Uani 1 1 d . . .
H6 H 0.4398 0.3577 0.2211 0.025 Uiso 1 1 calc R . .
C7 C 0.2886(3) 0.48873(19) 0.3788(2) 0.0202(9) Uani 1 1 d . . .
H7 H 0.2374 0.5173 0.3632 0.024 Uiso 1 1 calc R . .
C8 C 0.3809(3) 0.5055(2) 0.4021(2) 0.0229(9) Uani 1 1 d . . .
H8 H 0.4048 0.5478 0.4057 0.027 Uiso 1 1 calc R . .
C9 C 0.4330(3) 0.4506(2) 0.4183(2) 0.0218(9) Uani 1 1 d . . .
H9 H 0.4990 0.4485 0.4357 0.026 Uiso 1 1 calc R . .
C10 C 0.3737(3) 0.39930(19) 0.4051(2) 0.0194(9) Uani 1 1 d . . .
H10 H 0.3911 0.3556 0.4122 0.023 Uiso 1 1 calc R . .
C11 C 0.2830(3) 0.42289(19) 0.3804(2) 0.0181(9) Uani 1 1 d . . .
C12 C 0.2002(3) 0.38565(19) 0.3540(2) 0.0167(8) Uani 1 1 d . . .
C13 C -0.0539(3) 0.44110(19) 0.2251(2) 0.0189(9) Uani 1 1 d . . .
C14 C -0.0205(3) 0.4982(2) 0.2573(3) 0.0217(9) Uani 1 1 d . . .
H14 H 0.0315 0.5003 0.3021 0.026 Uiso 1 1 calc R . .
C15 C -0.0637(3) 0.5520(2) 0.2236(3) 0.0255(10) Uani 1 1 d . . .
H15 H -0.0409 0.5901 0.2462 0.031 Uiso 1 1 calc R . .
C16 C -0.1405(3) 0.5498(2) 0.1563(3) 0.0239(10) Uani 1 1 d . . .
C17 C -0.2503(3) 0.6068(2) 0.0537(3) 0.0397(13) Uani 1 1 d . . .
H17A H -0.2322 0.5872 0.0057 0.060 Uiso 1 1 calc R . .
H17B H -0.2674 0.6489 0.0385 0.060 Uiso 1 1 calc R . .
H17C H -0.3007 0.5849 0.0661 0.060 Uiso 1 1 calc R . .
C18 C -0.1740(3) 0.4930(2) 0.1231(3) 0.0267(10) Uani 1 1 d . . .
H18 H -0.2257 0.4910 0.0780 0.032 Uiso 1 1 calc R . .
C19 C -0.1301(3) 0.4389(2) 0.1574(3) 0.0246(10) Uani 1 1 d . . .
H19 H -0.1523 0.4008 0.1344 0.030 Uiso 1 1 calc R . .
C20 C -0.0128(2) 0.35220(19) 0.3943(2) 0.0184(9) Uani 1 1 d . . .
C21 C -0.0219(3) 0.4040(2) 0.4430(3) 0.0245(9) Uani 1 1 d . . .
H21 H -0.0207 0.4432 0.4191 0.029 Uiso 1 1 calc R . .
C22 C -0.0328(3) 0.3974(2) 0.5277(3) 0.0259(10) Uani 1 1 d . . .
H22 H -0.0394 0.4321 0.5605 0.031 Uiso 1 1 calc R . .
C23 C -0.0339(2) 0.3388(2) 0.5633(2) 0.0201(9) Uani 1 1 d . . .
C24 C -0.0271(3) 0.2874(2) 0.5144(3) 0.0318(11) Uani 1 1 d . . .
H24 H -0.0291 0.2481 0.5378 0.038 Uiso 1 1 calc R . .
C25 C -0.0171(3) 0.2948(2) 0.4291(3) 0.0332(11) Uani 1 1 d . . .
H25 H -0.0132 0.2600 0.3953 0.040 Uiso 1 1 calc R . .
C26 C -0.0299(3) 0.2791(2) 0.6925(3) 0.0302(11) Uani 1 1 d . . .
H26A H -0.0774 0.2515 0.6650 0.045 Uiso 1 1 calc R . .
H26B H -0.0315 0.2849 0.7527 0.045 Uiso 1 1 calc R . .
H26C H 0.0273 0.2618 0.6895 0.045 Uiso 1 1 calc R . .
C27 C -0.1171(2) 0.27510(19) 0.1598(2) 0.0176(9) Uani 1 1 d . . .
C28 C -0.1919(2) 0.23056(19) 0.1459(2) 0.0180(9) Uani 1 1 d . . .
C29 C -0.2450(3) 0.21227(19) 0.2057(3) 0.0214(9) Uani 1 1 d . . .
H29 H -0.2375 0.2271 0.2659 0.026 Uiso 1 1 calc R . .
C30 C -0.3088(3) 0.1686(2) 0.1633(3) 0.0255(10) Uani 1 1 d . . .
H30 H -0.3535 0.1479 0.1891 0.031 Uiso 1 1 calc R . .
C31 C -0.2977(3) 0.1597(2) 0.0769(3) 0.0256(10) Uani 1 1 d . . .
H31 H -0.3333 0.1316 0.0330 0.031 Uiso 1 1 calc R . .
C32 C -0.2253(3) 0.19741(19) 0.0656(2) 0.0207(9) Uani 1 1 d . . .
H32 H -0.2023 0.2004 0.0125 0.025 Uiso 1 1 calc R . .
C33 C -0.1584(3) 0.04528(19) 0.1484(3) 0.0255(10) Uani 1 1 d . . .
H33 H -0.1957 0.0184 0.1040 0.031 Uiso 1 1 calc R . .
C34 C -0.0844(3) 0.08205(19) 0.1370(3) 0.0216(9) Uani 1 1 d . . .
H34 H -0.0612 0.0846 0.0840 0.026 Uiso 1 1 calc R . .
C35 C -0.0498(3) 0.11392(18) 0.2169(2) 0.0169(8) Uani 1 1 d . . .
C36 C 0.0243(2) 0.15975(19) 0.2338(2) 0.0167(8) Uani 1 1 d . . .
C37 C -0.1035(3) 0.09796(19) 0.2772(3) 0.0207(9) Uani 1 1 d . . .
H37 H -0.0952 0.1134 0.3372 0.025 Uiso 1 1 calc R . .
C38 C -0.1698(3) 0.05515(19) 0.2348(3) 0.0263(10) Uani 1 1 d . . .
H38 H -0.2164 0.0363 0.2601 0.032 Uiso 1 1 calc R . .
C39 C 0.1597(2) 0.21288(18) 0.0589(2) 0.0147(8) Uani 1 1 d . . .
C40 C 0.0769(3) 0.2165(2) -0.0022(3) 0.0238(10) Uani 1 1 d . . .
H40 H 0.0260 0.2312 0.0144 0.029 Uiso 1 1 calc R . .
C41 C 0.0711(3) 0.1981(2) -0.0868(3) 0.0298(11) Uani 1 1 d . . .
H41 H 0.0162 0.2013 -0.1276 0.036 Uiso 1 1 calc R . .
C42 C 0.1453(3) 0.1750(2) -0.1126(3) 0.0240(10) Uani 1 1 d . . .
C43 C 0.2022(3) 0.1258(2) -0.2252(3) 0.0311(11) Uani 1 1 d . . .
H43A H 0.2523 0.1535 -0.2201 0.047 Uiso 1 1 calc R . .
H43B H 0.1816 0.1129 -0.2850 0.047 Uiso 1 1 calc R . .
H43C H 0.2207 0.0902 -0.1888 0.047 Uiso 1 1 calc R . .
C44 C 0.2277(3) 0.1725(2) -0.0532(3) 0.0263(10) Uani 1 1 d . . .
H44 H 0.2784 0.1581 -0.0703 0.032 Uiso 1 1 calc R . .
C45 C 0.2346(3) 0.1918(2) 0.0327(3) 0.0224(9) Uani 1 1 d . . .
H45 H 0.2902 0.1905 0.0727 0.027 Uiso 1 1 calc R . .
C46 C 0.2621(2) 0.18433(18) 0.2621(2) 0.0153(8) Uani 1 1 d . . .
C47 C 0.2731(3) 0.12336(19) 0.2393(3) 0.0200(9) Uani 1 1 d . . .
H47 H 0.2369 0.1072 0.1882 0.024 Uiso 1 1 calc R . .
C48 C 0.3377(3) 0.08652(19) 0.2921(2) 0.0204(9) Uani 1 1 d . . .
H48 H 0.3469 0.0463 0.2750 0.024 Uiso 1 1 calc R . .
C49 C 0.3891(2) 0.10981(19) 0.3710(2) 0.0175(9) Uani 1 1 d . . .
C50 C 0.5098(3) 0.0914(2) 0.4961(3) 0.0264(10) Uani 1 1 d . . .
H50A H 0.5483 0.1214 0.4782 0.040 Uiso 1 1 calc R . .
H50B H 0.5457 0.0578 0.5255 0.040 Uiso 1 1 calc R . .
H50C H 0.4779 0.1105 0.5351 0.040 Uiso 1 1 calc R . .
C51 C 0.3777(3) 0.1704(2) 0.3944(3) 0.0264(10) Uani 1 1 d . . .
H51 H 0.4121 0.1862 0.4467 0.032 Uiso 1 1 calc R . .
C52 C 0.3147(3) 0.2075(2) 0.3394(3) 0.0244(9) Uani 1 1 d . . .
H52 H 0.3077 0.2484 0.3548 0.029 Uiso 1 1 calc R . .
C53 C 0.1152(6) 0.1684(4) 0.5009(5) 0.049(2) Uiso 0.70 1 d P A 1
C53A C 0.1121(12) 0.1083(8) 0.4717(11) 0.045(4) Uiso 0.30 1 d P B 2

loop_
_atom_site_aniso_label
_atom_site_aniso_U_11
_atom_site_aniso_U_22
_atom_site_aniso_U_33
_atom_site_aniso_U_23
_atom_site_aniso_U_13
_atom_site_aniso_U_12
Te1 0.01151(13) 0.01612(14) 0.01489(13) -0.00096(11) 0.00315(10) 0.00056(10)
Te2 0.01328(13) 0.01907(15) 0.01483(13) -0.00304(11) 0.00316(10) 0.00091(10)
Fe1 0.0180(3) 0.0203(3) 0.0148(3) -0.0006(2) 0.0019(2) -0.0056(2)
Fe2 0.0119(3) 0.0231(3) 0.0204(3) -0.0038(3) 0.0053(2) -0.0026(2)
O1 0.0171(14) 0.0147(15) 0.0196(14) -0.0017(12) 0.0048(11) -0.0029(11)
O2 0.0178(15) 0.0240(16) 0.0193(14) 0.0034(13) -0.0008(12) 0.0007(12)
O3 0.0186(14) 0.0150(15) 0.0200(14) -0.0010(12) 0.0029(11) -0.0011(12)
O4 0.0146(14) 0.0205(15) 0.0194(14) -0.0049(12) 0.0007(11) -0.0001(12)
O5 0.0368(18) 0.0337(19) 0.0298(17) 0.0069(15) 0.0074(14) 0.0153(15)
O6 0.0258(16) 0.0321(17) 0.0179(14) 0.0006(13) 0.0089(12) -0.0010(13)
O7 0.0120(13) 0.0238(16) 0.0212(14) -0.0085(13) 0.0035(11) -0.0004(12)
O8 0.0185(14) 0.0250(16) 0.0159(13) -0.0013(12) 0.0064(12) -0.0024(12)
O9 0.0219(15) 0.0285(17) 0.0179(14) -0.0032(14) 0.0038(12) -0.0029(13)
O10 0.0130(13) 0.0170(14) 0.0203(14) 0.0008(12) 0.0061(11) -0.0026(11)
O11 0.0256(16) 0.060(2) 0.0194(15) -0.0134(16) 0.0069(13) -0.0094(16)
O12 0.0228(15) 0.0236(16) 0.0221(14) 0.0027(13) -0.0002(12) 0.0056(13)
C1 0.022(2) 0.021(2) 0.0098(18) -0.0012(17) 0.0030(16) -0.0048(18)
C2 0.027(2) 0.020(2) 0.0102(18) -0.0020(17) 0.0037(17) -0.0072(18)
C3 0.037(2) 0.021(2) 0.0133(19) 0.0047(18) 0.0024(18) -0.002(2)
C4 0.041(3) 0.020(2) 0.020(2) 0.0038(19) 0.006(2) -0.014(2)
C5 0.028(2) 0.037(3) 0.018(2) -0.007(2) 0.0087(18) -0.020(2)
C6 0.019(2) 0.028(2) 0.0152(19) -0.0013(18) 0.0024(16) -0.0009(18)
C7 0.021(2) 0.022(2) 0.0169(19) -0.0016(18) 0.0035(17) -0.0021(18)
C8 0.028(2) 0.024(2) 0.0144(19) -0.0055(18) 0.0014(17) -0.0077(19)
C9 0.019(2) 0.030(2) 0.0139(19) -0.0017(18) -0.0013(16) -0.0037(18)
C10 0.019(2) 0.024(2) 0.0138(19) 0.0034(18) 0.0016(16) 0.0027(17)
C11 0.021(2) 0.021(2) 0.0117(18) 0.0005(17) 0.0029(16) -0.0030(17)
C12 0.019(2) 0.022(2) 0.0099(18) 0.0007(17) 0.0046(16) 0.0002(17)
C13 0.020(2) 0.022(2) 0.0155(19) 0.0025(18) 0.0071(16) 0.0049(18)
C14 0.020(2) 0.028(2) 0.020(2) -0.0011(19) 0.0088(17) 0.0035(18)
C15 0.031(2) 0.024(2) 0.024(2) 0.000(2) 0.0118(19) 0.003(2)
C16 0.028(2) 0.027(2) 0.020(2) 0.006(2) 0.0124(18) 0.009(2)
C17 0.047(3) 0.049(3) 0.022(2) 0.004(2) 0.006(2) 0.014(3)
C18 0.021(2) 0.039(3) 0.019(2) 0.002(2) 0.0031(18) 0.008(2)
C19 0.027(2) 0.028(3) 0.019(2) 0.000(2) 0.0053(18) 0.0041(19)
C20 0.0115(19) 0.028(2) 0.0144(19) -0.0011(18) 0.0010(15) -0.0012(17)
C21 0.032(2) 0.023(2) 0.019(2) 0.0021(19) 0.0076(18) 0.0038(19)
C22 0.035(3) 0.021(2) 0.022(2) -0.0058(19) 0.0087(19) 0.002(2)
C23 0.0105(19) 0.032(2) 0.018(2) -0.0034(19) 0.0037(16) -0.0013(17)
C24 0.048(3) 0.022(2) 0.028(2) 0.002(2) 0.015(2) -0.006(2)
C25 0.055(3) 0.021(2) 0.029(2) -0.006(2) 0.020(2) -0.003(2)
C26 0.026(2) 0.041(3) 0.025(2) 0.007(2) 0.0104(19) -0.008(2)
C27 0.0129(19) 0.023(2) 0.0133(19) -0.0009(18) -0.0035(16) 0.0063(17)
C28 0.0121(19) 0.022(2) 0.019(2) -0.0036(18) 0.0024(16) 0.0020(16)
C29 0.016(2) 0.028(2) 0.021(2) -0.0016(19) 0.0053(17) 0.0032(18)
C30 0.010(2) 0.030(3) 0.037(2) -0.001(2) 0.0061(18) -0.0012(18)
C31 0.013(2) 0.033(3) 0.028(2) -0.009(2) 0.0000(17) -0.0038(19)
C32 0.017(2) 0.029(2) 0.0148(19) -0.0022(18) 0.0015(16) 0.0003(18)
C33 0.020(2) 0.020(2) 0.037(2) -0.009(2) 0.0084(19) -0.0085(18)
C34 0.019(2) 0.024(2) 0.024(2) -0.0015(19) 0.0079(17) 0.0016(18)
C35 0.016(2) 0.017(2) 0.019(2) 0.0023(17) 0.0064(16) 0.0014(17)
C36 0.0124(19) 0.019(2) 0.018(2) 0.0021(18) 0.0025(16) 0.0047(16)
C37 0.020(2) 0.023(2) 0.022(2) 0.0037(18) 0.0100(17) 0.0002(18)
C38 0.023(2) 0.021(2) 0.038(2) 0.003(2) 0.016(2) -0.0024(19)
C39 0.0125(19) 0.019(2) 0.0129(18) -0.0006(17) 0.0038(15) -0.0002(16)
C40 0.015(2) 0.036(3) 0.021(2) -0.001(2) 0.0049(17) 0.0059(18)
C41 0.017(2) 0.050(3) 0.019(2) 0.000(2) -0.0032(17) 0.000(2)
C42 0.022(2) 0.033(3) 0.018(2) -0.0020(19) 0.0061(17) -0.0086(19)
C43 0.037(3) 0.037(3) 0.023(2) -0.009(2) 0.016(2) -0.008(2)
C44 0.016(2) 0.039(3) 0.024(2) -0.005(2) 0.0055(18) 0.0014(19)
C45 0.012(2) 0.033(3) 0.021(2) -0.0019(19) 0.0009(16) 0.0030(18)
C46 0.0114(19) 0.016(2) 0.020(2) 0.0026(17) 0.0051(16) 0.0020(16)
C47 0.015(2) 0.024(2) 0.017(2) 0.0005(18) -0.0023(16) -0.0033(17)
C48 0.022(2) 0.016(2) 0.023(2) -0.0002(18) 0.0046(18) -0.0007(17)
C49 0.0129(19) 0.023(2) 0.017(2) 0.0055(18) 0.0046(16) 0.0033(17)
C50 0.025(2) 0.032(3) 0.019(2) 0.001(2) -0.0019(18) 0.008(2)
C51 0.026(2) 0.032(3) 0.018(2) -0.007(2) -0.0019(18) 0.005(2)
C52 0.029(2) 0.021(2) 0.020(2) -0.0013(19) 0.0010(18) 0.0063(19)

loop_
_atom_type_symbol
_atom_type_description
_atom_type_scat_dispersion_real
_atom_type_scat_dispersion_imag
_atom_type_scat_source
C C 0.0033 0.0016 'International Tables Vol C Tables 4.2.6.8 and 6.1.1.4'
H H 0.0000 0.0000 'International Tables Vol C Tables 4.2.6.8 and 6.1.1.4'
O O 0.0106 0.0060 'International Tables Vol C Tables 4.2.6.8 and 6.1.1.4'
Fe Fe 0.3463 0.8444 'International Tables Vol C Tables 4.2.6.8 and 6.1.1.4'
Te Te -0.5308 1.6751 'International Tables Vol C Tables 4.2.6.8 and 6.1.1.4'
Cl Cl 0.1484 0.1585 'International Tables Vol C Tables 4.2.6.8 and 6.1.1.4'

loop_
_geom_angle_atom_site_label_1
_geom_angle_atom_site_label_2
_geom_angle_atom_site_label_3
_geom_angle
C46 Te1 C39 102.28(14)
C46 Te1 O1 83.11(12)
C39 Te1 O1 87.93(12)
C46 Te1 O10 87.91(12)
C39 Te1 O10 79.67(12)
O1 Te1 O10 162.80(10)
C20 Te2 C13 99.36(15)
C20 Te2 O7 82.27(12)
C13 Te2 O7 89.14(13)
C20 Te2 O4 86.41(12)
C13 Te2 O4 84.72(13)
O7 Te2 O4 166.09(9)
C10 Fe1 C9 40.65(16)
C10 Fe1 C2 117.93(16)
C9 Fe1 C2 149.68(17)
C10 Fe1 C6 106.26(16)
C9 Fe1 C6 114.85(16)
C2 Fe1 C6 40.87(15)
C10 Fe1 C11 41.18(15)
C9 Fe1 C11 68.52(15)
C2 Fe1 C11 110.35(15)
C6 Fe1 C11 129.37(16)
C10 Fe1 C3 153.40(16)
C9 Fe1 C3 165.81(17)
C2 Fe1 C3 40.97(16)
C6 Fe1 C3 68.50(17)
C11 Fe1 C3 121.04(16)
C10 Fe1 C8 68.38(16)
C9 Fe1 C8 40.53(16)
C2 Fe1 C8 169.38(17)
C6 Fe1 C8 148.29(16)
C11 Fe1 C8 68.12(16)
C3 Fe1 C8 129.99(17)
C10 Fe1 C4 163.76(17)
C9 Fe1 C4 126.57(16)
C2 Fe1 C4 68.25(16)
C6 Fe1 C4 67.82(17)
C11 Fe1 C4 153.84(17)
C3 Fe1 C4 40.37(16)
C8 Fe1 C4 108.18(17)
C10 Fe1 C5 125.67(17)
C9 Fe1 C5 104.98(16)
C2 Fe1 C5 68.31(16)
C6 Fe1 C5 40.28(16)
C11 Fe1 C5 165.54(18)
C3 Fe1 C5 68.09(17)
C8 Fe1 C5 115.95(16)
C4 Fe1 C5 40.24(17)
C10 Fe1 C7 68.56(16)
C9 Fe1 C7 68.05(16)
C2 Fe1 C7 131.96(16)
C6 Fe1 C7 169.01(16)
C11 Fe1 C7 40.53(15)
C3 Fe1 C7 111.48(17)
C8 Fe1 C7 40.20(15)
C4 Fe1 C7 119.79(17)
C5 Fe1 C7 150.61(17)
C35 Fe2 C37 41.09(15)
C35 Fe2 C34 40.73(15)
C37 Fe2 C34 69.07(16)
C35 Fe2 C30 159.48(16)
C37 Fe2 C30 121.66(16)
C34 Fe2 C30 157.23(17)
C35 Fe2 C28 109.79(15)
C37 Fe2 C28 123.89(16)
C34 Fe2 C28 124.81(16)
C30 Fe2 C28 68.37(16)
C35 Fe2 C32 124.61(15)
C37 Fe2 C32 160.90(16)
C34 Fe2 C32 108.16(16)
C30 Fe2 C32 68.40(16)
C28 Fe2 C32 41.12(15)
C35 Fe2 C29 124.99(16)
C37 Fe2 C29 107.56(16)
C34 Fe2 C29 161.55(16)
C30 Fe2 C29 40.17(16)
C28 Fe2 C29 40.96(15)
C32 Fe2 C29 68.75(16)
C35 Fe2 C31 159.40(16)
C37 Fe2 C31 157.23(16)
C34 Fe2 C31 122.17(16)
C30 Fe2 C31 40.60(16)
C28 Fe2 C31 68.44(16)
C32 Fe2 C31 40.45(16)
C29 Fe2 C31 68.07(16)
C35 Fe2 C33 68.19(16)
C37 Fe2 C33 68.48(17)
C34 Fe2 C33 40.70(15)
C30 Fe2 C33 120.73(17)
C28 Fe2 C33 160.19(16)
C32 Fe2 C33 122.54(17)
C29 Fe2 C33 156.53(16)
C31 Fe2 C33 106.14(17)
C35 Fe2 C38 68.28(16)
C37 Fe2 C38 40.49(16)
C34 Fe2 C38 68.60(16)
C30 Fe2 C38 105.60(17)
C28 Fe2 C38 158.62(16)
C32 Fe2 C38 157.68(17)
C29 Fe2 C38 121.38(16)
C31 Fe2 C38 121.17(17)
C33 Fe2 C38 40.62(16)
C1 O1 Te1 110.1(2)
C12 O4 Te2 110.0(2)
C16 O5 C17 117.4(4)
C23 O6 C26 117.4(3)
C27 O7 Te2 113.0(2)
C36 O10 Te1 111.8(2)
C42 O11 C43 118.2(3)
C49 O12 C50 117.2(3)
O2 C1 O1 122.9(4)
O2 C1 C2 121.8(4)
O1 C1 C2 115.2(3)
C6 C2 C3 107.6(4)
C6 C2 C1 128.3(4)
C3 C2 C1 123.8(4)
C6 C2 Fe1 69.9(2)
C3 C2 Fe1 70.0(2)
C1 C2 Fe1 120.9(3)
C4 C3 C2 107.5(4)
C4 C3 Fe1 70.1(2)
C2 C3 Fe1 69.0(2)
C5 C4 C3 108.6(4)
C5 C4 Fe1 69.9(2)
C3 C4 Fe1 69.6(2)
C6 C5 C4 108.1(4)
C6 C5 Fe1 69.4(2)
C4 C5 Fe1 69.9(2)
C5 C6 C2 108.2(4)
C5 C6 Fe1 70.3(2)
C2 C6 Fe1 69.3(2)
C8 C7 C11 108.1(4)
C8 C7 Fe1 69.6(2)
C11 C7 Fe1 69.2(2)
C7 C8 C9 108.2(4)
C7 C8 Fe1 70.2(2)
C9 C8 Fe1 69.0(2)
C10 C9 C8 108.5(3)
C10 C9 Fe1 69.6(2)
C8 C9 Fe1 70.5(2)
C9 C10 C11 107.6(4)
C9 C10 Fe1 69.7(2)
C11 C10 Fe1 70.0(2)
C7 C11 C10 107.6(3)
C7 C11 C12 126.2(4)
C10 C11 C12 126.0(4)
C7 C11 Fe1 70.3(2)
C10 C11 Fe1 68.8(2)
C12 C11 Fe1 122.3(3)
O3 C12 O4 123.0(3)
O3 C12 C11 122.1(3)
O4 C12 C11 114.8(3)
C19 C13 C14 118.9(4)
C19 C13 Te2 119.2(3)
C14 C13 Te2 121.7(3)
C15 C14 C13 120.7(4)
C14 C15 C16 120.4(4)
O5 C16 C15 115.0(4)
O5 C16 C18 125.6(4)
C15 C16 C18 119.4(4)
C16 C18 C19 119.9(4)
C13 C19 C18 120.7(4)
C25 C20 C21 119.7(4)
C25 C20 Te2 117.7(3)
C21 C20 Te2 122.5(3)
C20 C21 C22 119.9(4)
C23 C22 C21 119.8(4)
C24 C23 O6 124.6(4)
C24 C23 C22 120.3(4)
O6 C23 C22 115.0(4)
C23 C24 C25 119.2(4)
C20 C25 C24 121.0(4)
O8 C27 O7 123.3(4)
O8 C27 C28 123.8(3)
O7 C27 C28 113.0(3)
C29 C28 C32 107.4(3)
C29 C28 C27 128.4(3)
C32 C28 C27 124.1(3)
C29 C28 Fe2 69.7(2)
C32 C28 Fe2 69.5(2)
C27 C28 Fe2 126.5(3)
C30 C29 C28 108.0(4)
C30 C29 Fe2 69.7(2)
C28 C29 Fe2 69.3(2)
C29 C30 C31 108.6(4)
C29 C30 Fe2 70.2(2)
C31 C30 Fe2 70.0(2)
C32 C31 C30 108.2(4)
C32 C31 Fe2 69.6(2)
C30 C31 Fe2 69.4(2)
C31 C32 C28 107.7(3)
C31 C32 Fe2 70.0(2)
C28 C32 Fe2 69.4(2)
C34 C33 C38 108.2(4)
C34 C33 Fe2 69.2(2)
C38 C33 Fe2 69.7(2)
C35 C34 C33 107.5(4)
C35 C34 Fe2 69.5(2)
C33 C34 Fe2 70.1(2)
C34 C35 C37 108.5(3)
C34 C35 C36 126.4(3)
C37 C35 C36 125.0(4)
C34 C35 Fe2 69.7(2)
C37 C35 Fe2 69.5(2)
C36 C35 Fe2 123.0(3)
O9 C36 O10 123.3(4)
O9 C36 C35 123.0(3)
O10 C36 C35 113.7(3)
C38 C37 C35 107.5(3)
C38 C37 Fe2 70.3(2)
C35 C37 Fe2 69.4(2)
C37 C38 C33 108.2(3)
C37 C38 Fe2 69.2(2)
C33 C38 Fe2 69.6(2)
C45 C39 C40 119.4(3)
C45 C39 Te1 124.3(3)
C40 C39 Te1 116.3(3)
C41 C40 C39 119.5(4)
C40 C41 C42 121.3(4)
O11 C42 C44 124.5(4)
O11 C42 C41 116.0(4)
C44 C42 C41 119.5(4)
C42 C44 C45 119.6(4)
C39 C45 C44 120.6(4)
C52 C46 C47 119.4(4)
C52 C46 Te1 119.1(3)
C47 C46 Te1 121.4(3)
C48 C47 C46 120.4(4)
C47 C48 C49 119.8(4)
O12 C49 C51 125.5(3)
O12 C49 C48 114.6(4)
C51 C49 C48 119.9(4)
C49 C51 C52 119.6(4)
C46 C52 C51 120.9(4)
Cl2 C53 Cl1 111.5(5)
Cl1A C53A Cl2A 120.5(11)

loop_
_geom_bond_atom_site_label_1
_geom_bond_atom_site_label_2
_geom_bond_distance
Te1 C46 2.096(4)
Te1 C39 2.100(4)
Te1 O1 2.145(2)
Te1 O10 2.167(3)
Te2 C20 2.108(4)
Te2 C13 2.117(4)
Te2 O7 2.144(3)
Te2 O4 2.155(3)
Fe1 C10 2.036(4)
Fe1 C9 2.037(4)
Fe1 C2 2.038(4)
Fe1 C6 2.046(4)
Fe1 C11 2.051(4)
Fe1 C3 2.052(4)
Fe1 C8 2.057(4)
Fe1 C4 2.058(4)
Fe1 C5 2.059(4)
Fe1 C7 2.065(4)
Fe2 C35 2.039(4)
Fe2 C37 2.039(4)
Fe2 C34 2.042(4)
Fe2 C30 2.043(4)
Fe2 C28 2.043(4)
Fe2 C32 2.046(4)
Fe2 C29 2.049(4)
Fe2 C31 2.051(4)
Fe2 C33 2.053(4)
Fe2 C38 2.054(4)
Cl1 C53 1.785(8)
Cl2 C53 1.777(8)
Cl1A C53A 1.533(19)
Cl2A C53A 1.782(18)
O1 C1 1.319(5)
O2 C1 1.228(5)
O3 C12 1.226(5)
O4 C12 1.317(4)
O5 C16 1.363(5)
O5 C17 1.420(5)
O6 C23 1.368(4)
O6 C26 1.433(5)
O7 C27 1.331(4)
O8 C27 1.220(4)
O9 C36 1.226(4)
O10 C36 1.315(4)
O11 C42 1.364(5)
O11 C43 1.425(5)
O12 C49 1.357(4)
O12 C50 1.443(5)
C1 C2 1.471(5)
C2 C6 1.426(5)
C2 C3 1.431(6)
C3 C4 1.418(6)
C4 C5 1.416(6)
C5 C6 1.413(6)
C7 C8 1.416(5)
C7 C11 1.426(5)
C8 C9 1.418(6)
C9 C10 1.415(6)
C10 C11 1.437(5)
C11 C12 1.473(5)
C13 C19 1.378(5)
C13 C14 1.385(6)
C14 C15 1.379(6)
C15 C16 1.382(6)
C16 C18 1.384(6)
C18 C19 1.392(6)
C20 C25 1.364(6)
C20 C21 1.381(5)
C21 C22 1.386(5)
C22 C23 1.385(6)
C23 C24 1.368(6)
C24 C25 1.393(6)
C27 C28 1.469(5)
C28 C29 1.432(5)
C28 C32 1.436(5)
C29 C30 1.405(6)
C30 C31 1.420(6)
C31 C32 1.416(6)
C33 C34 1.424(5)
C33 C38 1.426(6)
C34 C35 1.420(5)
C35 C37 1.431(5)
C35 C36 1.478(5)
C37 C38 1.417(6)
C39 C45 1.379(5)
C39 C40 1.397(5)
C40 C41 1.370(5)
C41 C42 1.381(6)
C42 C44 1.380(5)
C44 C45 1.392(5)
C46 C52 1.383(5)
C46 C47 1.386(5)
C47 C48 1.380(5)
C48 C49 1.396(5)
C49 C51 1.382(6)
C51 C52 1.385(5)
